data_7019843
loop_
_publ_author_name
'Alam, Parvej'
'Karanam, Maheswararao'
'Roy Choudhury, Angshuman'
'Rahaman Laskar, Inamur'

_publ_section_title
;
 One-pot synthesis of strong solid state emitting mono-cyclometalated
 iridium(iii) complexes: study of their aggregation induced enhanced
 phosphorescence.
;
_journal_issue 31
_journal_name_full 'Dalton transactions (Cambridge, England : 2003)'
_journal_page_first 9276
_journal_page_last 9279
_journal_paper_doi 10.1039/c2dt30771e
_journal_volume 41
_journal_year 2012
_chemical_absolute_configuration unk
_chemical_formula_sum 'C47 H36 Cl F2 Ir N P2'
_chemical_formula_weight 942.38
_chemical_name_systematic
;
?
;
_space_group_IT_number 33
_symmetry_cell_setting orthorhombic
_symmetry_space_group_name_Hall 'P 2c -2n'
_symmetry_space_group_name_H-M 'P n a 21'
_atom_sites_solution_hydrogens geom
_atom_sites_solution_primary direct
_atom_sites_solution_secondary difmap
_audit_creation_date 2012-04-01T15:45:09-00:00
_audit_creation_method 'WinGX routine CIF_UPDATE'
_cell_angle_alpha 90
_cell_angle_beta 90
_cell_angle_gamma 90
_cell_formula_units_Z 4
_cell_length_a 32.2085(4)
_cell_length_b 12.26820(10)
_cell_length_c 9.68300(10)
_cell_measurement_reflns_used 9853
_cell_measurement_temperature 100(2)
_cell_measurement_theta_max 41.62
_cell_measurement_theta_min 3.29
_cell_volume 3826.14(7)
_computing_cell_refinement 'Bruker SAINT'
_computing_data_collection 'Bruker APEX2'
_computing_data_reduction 'Bruker SAINT'
_computing_molecular_graphics 'Bruker SHELXTL'
_computing_publication_material 'Bruker SHELXTL'
_computing_structure_refinement 'SHELXL-97 (Sheldrick, 2008)'
_computing_structure_solution 'SHELXS-97 (Sheldrick, 2008)'
_diffrn_ambient_temperature 100(2)
_diffrn_measured_fraction_theta_full 0.995
_diffrn_measured_fraction_theta_max 0.996
_diffrn_measurement_device_type 'Bruker APEX-II CCD'
_diffrn_measurement_method '\f and \w scans'
_diffrn_radiation_monochromator graphite
_diffrn_radiation_type MoK\a
_diffrn_radiation_wavelength 0.71073
_diffrn_reflns_av_R_equivalents 0
_diffrn_reflns_av_unetI/netI 0.0256
_diffrn_reflns_limit_h_max 54
_diffrn_reflns_limit_h_min 0
_diffrn_reflns_limit_k_max 20
_diffrn_reflns_limit_k_min 0
_diffrn_reflns_limit_l_max 16
_diffrn_reflns_limit_l_min 0
_diffrn_reflns_number 10162
_diffrn_reflns_theta_full 35
_diffrn_reflns_theta_max 37.03
_diffrn_reflns_theta_min 2.45
_exptl_absorpt_coefficient_mu 3.692
_exptl_absorpt_correction_T_max 0.709
_exptl_absorpt_correction_T_min 0.5255
_exptl_absorpt_correction_type multi-scan
_exptl_absorpt_process_details sadabs
_exptl_crystal_colour 'PALE YELLOW'
_exptl_crystal_density_diffrn 1.636
_exptl_crystal_density_method 'not measured'
_exptl_crystal_description BLOCK
_exptl_crystal_F_000 1868
_exptl_crystal_size_max 0.2
_exptl_crystal_size_mid 0.2
_exptl_crystal_size_min 0.1
_refine_diff_density_max 2.248
_refine_diff_density_min -1.983
_refine_diff_density_rms 0.118
_refine_ls_abs_structure_details 'Flack H D (1983), Acta Cryst. A39, 876-881'
_refine_ls_abs_structure_Flack 0.049(4)
_refine_ls_extinction_method none
_refine_ls_goodness_of_fit_ref 1.062
_refine_ls_hydrogen_treatment constr
_refine_ls_matrix_type full
_refine_ls_number_parameters 487
_refine_ls_number_reflns 10162
_refine_ls_number_restraints 1
_refine_ls_restrained_S_all 1.062
_refine_ls_R_factor_all 0.0233
_refine_ls_R_factor_gt 0.0223
_refine_ls_shift/su_max 0.005
_refine_ls_shift/su_mean 0
_refine_ls_structure_factor_coef Fsqd
_refine_ls_weighting_details 'calc w=1/[\s^2^(Fo^2^)+(0.0308P)^2^+4.0766P] where P=(Fo^2^+2Fc^2^)/3'
_refine_ls_weighting_scheme calc
_refine_ls_wR_factor_gt 0.0617
_refine_ls_wR_factor_ref 0.0622
_reflns_number_gt 9908
_reflns_number_total 10162
_reflns_threshold_expression >2sigma(I)
_cod_data_source_file c2dt30771e.txt
_cod_data_source_block irs1i_final
_cod_depositor_comments
;
The following automatic conversions were performed:

'_symmetry_cell_setting' value 'ORTHORHOMBIC' changed to
'orthorhombic' according to
/home/saulius/struct/CIF-dictionaries/cif_core.dic dictionary named
'cif_core.dic' version 2.4.1 from
2010-06-29.

'_exptl_absorpt_correction_type' value 'MULTI-SCAN'
changed to 'multi-scan' according to
/home/saulius/struct/CIF-dictionaries/cif_core.dic dictionary named
'cif_core.dic' version 2.4.1 from 2010-06-29.

Automatic conversion script
Id: cif_fix_values 1891 2012-01-12 08:04:46Z andrius 
;
_cod_database_code 7019843

loop_
_symmetry_equiv_pos_as_xyz
'x, y, z'
'-x, -y, z+1/2'
'-x+1/2, y+1/2, z+1/2'
'x+1/2, -y+1/2, z'

loop_
_atom_site_label
_atom_site_type_symbol
_atom_site_fract_x
_atom_site_fract_y
_atom_site_fract_z
_atom_site_U_iso_or_equiv
_atom_site_adp_type
_atom_site_occupancy
_atom_site_symmetry_multiplicity
_atom_site_calc_flag
_atom_site_refinement_flags
Ir1 Ir 0.871494(2) 0.137365(6) 0.500012(17) 0.01031(2) Uani 1 1 d .
Cl1 Cl 0.81260(2) 0.16446(6) 0.34123(7) 0.01742(11) Uani 1 1 d .
P1 P 0.88433(2) 0.32306(5) 0.48508(6) 0.00985(11) Uani 1 1 d .
P2 P 0.85731(2) -0.04788(5) 0.47809(6) 0.01092(11) Uani 1 1 d .
F1 F 0.92804(8) 0.11668(19) 1.0158(3) 0.0293(4) Uani 1 1 d .
F2 F 1.02873(7) 0.0792(3) 0.6745(3) 0.0417(7) Uani 1 1 d .
N1 N 0.83760(8) 0.14638(18) 0.6922(2) 0.0135(4) Uani 1 1 d .
C1 C 0.84785(8) 0.4152(2) 0.5722(3) 0.0149(4) Uani 1 1 d .
C2 C 0.86068(10) 0.5101(2) 0.6401(4) 0.0202(5) Uani 1 1 d .
H2 H 0.8894 0.5258 0.6486 0.024 Uiso 1 1 calc R
C3 C 0.83134(12) 0.5818(3) 0.6956(4) 0.0273(6) Uani 1 1 d .
H3 H 0.8403 0.6468 0.7398 0.033 Uiso 1 1 calc R
C4 C 0.78903(11) 0.5585(3) 0.6862(4) 0.0260(6) Uani 1 1 d .
H4 H 0.7691 0.6069 0.7247 0.031 Uiso 1 1 calc R
C5 C 0.77640(10) 0.4640(3) 0.6203(4) 0.0233(5) Uani 1 1 d .
H5 H 0.7476 0.4474 0.614 0.028 Uiso 1 1 calc R
C6 C 0.80550(9) 0.3928(2) 0.5627(3) 0.0172(4) Uani 1 1 d .
H6 H 0.7964 0.3286 0.5169 0.021 Uiso 1 1 calc R
C7 C 0.88605(9) 0.3803(2) 0.3115(3) 0.0138(4) Uani 1 1 d .
C8 C 0.87626(11) 0.4895(3) 0.2884(4) 0.0241(6) Uani 1 1 d .
H8 H 0.8679 0.5342 0.3634 0.029 Uiso 1 1 calc R
C9 C 0.87868(13) 0.5335(3) 0.1558(4) 0.0301(7) Uani 1 1 d .
H9 H 0.8717 0.6078 0.1412 0.036 Uiso 1 1 calc R
C10 C 0.89106(11) 0.4700(3) 0.0456(4) 0.0258(6) Uani 1 1 d .
H10 H 0.8925 0.5001 -0.0447 0.031 Uiso 1 1 calc R
C11 C 0.90146(18) 0.3609(3) 0.0683(4) 0.0351(10) Uani 1 1 d .
H11 H 0.9104 0.3168 -0.0066 0.042 Uiso 1 1 calc R
C12 C 0.89872(15) 0.3167(3) 0.2001(3) 0.0291(7) Uani 1 1 d .
H12 H 0.9056 0.2422 0.2144 0.035 Uiso 1 1 calc R
C13 C 0.93458(9) 0.3627(2) 0.5561(3) 0.0136(4) Uani 1 1 d .
C14 C 0.93944(10) 0.3672(2) 0.6996(3) 0.0166(4) Uani 1 1 d .
H14 H 0.9161 0.3558 0.7577 0.02 Uiso 1 1 calc R
C15 C 0.97803(10) 0.3881(3) 0.7583(3) 0.0220(5) Uani 1 1 d .
H15 H 0.981 0.3909 0.8558 0.026 Uiso 1 1 calc R
C16 C 1.01225(10) 0.4049(3) 0.6738(4) 0.0261(6) Uani 1 1 d .
H16 H 1.0387 0.4191 0.7134 0.031 Uiso 1 1 calc R
C17 C 1.00773(10) 0.4010(3) 0.5306(3) 0.0257(6) Uani 1 1 d .
H17 H 1.0311 0.4124 0.4727 0.031 Uiso 1 1 calc R
C18 C 0.96898(9) 0.3805(3) 0.4724(3) 0.0170(5) Uani 1 1 d .
H18 H 0.966 0.3785 0.3748 0.02 Uiso 1 1 calc R
C19 C 0.91740(8) 0.1187(2) 0.6367(3) 0.0141(4) Uani 1 1 d .
C20 C 0.90601(9) 0.1245(2) 0.7794(3) 0.0147(4) Uani 1 1 d .
C21 C 0.93730(11) 0.1127(3) 0.8787(3) 0.0202(5) Uani 1 1 d .
C22 C 0.97862(11) 0.0978(3) 0.8474(4) 0.0258(6) Uani 1 1 d .
H22 H 0.9992 0.0909 0.9172 0.031 Uiso 1 1 calc R
C23 C 0.98846(10) 0.0934(3) 0.7086(4) 0.0263(6) Uani 1 1 d .
C24 C 0.95945(9) 0.1027(2) 0.6045(3) 0.0195(5) Uani 1 1 d .
H24 H 0.968 0.0982 0.5108 0.023 Uiso 1 1 calc R
C25 C 0.86146(10) 0.1394(2) 0.8084(3) 0.0156(4) Uani 1 1 d .
C26 C 0.79627(9) 0.1527(2) 0.7046(3) 0.0170(4) Uani 1 1 d .
H26 H 0.78 0.1563 0.6229 0.02 Uiso 1 1 calc R
C27 C 0.77611(11) 0.1544(3) 0.8312(4) 0.0229(5) Uani 1 1 d .
H27 H 0.7467 0.1572 0.8362 0.027 Uiso 1 1 calc R
C28 C 0.79994(12) 0.1518(3) 0.9498(4) 0.0240(6) Uani 1 1 d .
H28 H 0.7871 0.1554 1.038 0.029 Uiso 1 1 calc R
C29 C 0.84288(12) 0.1437(2) 0.9390(3) 0.0204(5) Uani 1 1 d .
H29 H 0.8595 0.1412 1.0199 0.024 Uiso 1 1 calc R
C30 C 0.85052(8) -0.0985(2) 0.3026(3) 0.0155(4) Uani 1 1 d .
C31 C 0.87552(11) -0.0592(3) 0.1965(3) 0.0218(5) Uani 1 1 d .
H31 H 0.8941 -0.0004 0.2134 0.026 Uiso 1 1 calc R
C32 C 0.87334(16) -0.1061(3) 0.0654(4) 0.0342(9) Uani 1 1 d .
H32 H 0.8909 -0.08 -0.0061 0.041 Uiso 1 1 calc R
C33 C 0.84589(15) -0.1898(3) 0.0383(4) 0.0323(8) Uani 1 1 d .
H33 H 0.8445 -0.2211 -0.0514 0.039 Uiso 1 1 calc R
C34 C 0.82030(12) -0.2280(4) 0.1427(5) 0.0341(9) Uani 1 1 d .
H34 H 0.8008 -0.2842 0.1239 0.041 Uiso 1 1 calc R
C35 C 0.82305(11) -0.1845(3) 0.2744(4) 0.0298(8) Uani 1 1 d .
H35 H 0.8062 -0.213 0.3463 0.036 Uiso 1 1 calc R
C36 C 0.89461(9) -0.14712(19) 0.5479(3) 0.0143(4) Uani 1 1 d .
C37 C 0.90806(11) -0.1374(2) 0.6856(3) 0.0210(5) Uani 1 1 d .
H37 H 0.8975 -0.0804 0.7419 0.025 Uiso 1 1 calc R
C38 C 0.93680(12) -0.2107(3) 0.7403(4) 0.0259(6) Uani 1 1 d .
H38 H 0.9455 -0.2041 0.8337 0.031 Uiso 1 1 calc R
C39 C 0.95282(12) -0.2941(3) 0.6574(4) 0.0258(6) Uani 1 1 d .
H39 H 0.9723 -0.3442 0.6944 0.031 Uiso 1 1 calc R
C40 C 0.94014(11) -0.3032(3) 0.5213(4) 0.0253(6) Uani 1 1 d .
H40 H 0.9511 -0.3595 0.4646 0.03 Uiso 1 1 calc R
C41 C 0.91133(10) -0.2300(2) 0.4675(3) 0.0179(5) Uani 1 1 d .
H41 H 0.9029 -0.2369 0.3738 0.022 Uiso 1 1 calc R
C42 C 0.80752(8) -0.0813(2) 0.5590(3) 0.0157(4) Uani 1 1 d .
C43 C 0.77105(9) -0.0546(3) 0.4900(4) 0.0217(5) Uani 1 1 d .
H43 H 0.7724 -0.0258 0.3991 0.026 Uiso 1 1 calc R
C44 C 0.73264(10) -0.0698(3) 0.5532(4) 0.0274(6) Uani 1 1 d .
H44 H 0.7079 -0.0513 0.5051 0.033 Uiso 1 1 calc R
C45 C 0.73025(11) -0.1117(3) 0.6859(5) 0.0302(7) Uani 1 1 d .
H45 H 0.704 -0.1228 0.7283 0.036 Uiso 1 1 calc R
C46 C 0.76654(14) -0.1373(3) 0.7563(5) 0.0318(8) Uani 1 1 d .
H46 H 0.765 -0.1653 0.8476 0.038 Uiso 1 1 calc R
C47 C 0.80501(11) -0.1223(3) 0.6944(4) 0.0234(6) Uani 1 1 d .
H47 H 0.8297 -0.1397 0.7435 0.028 Uiso 1 1 calc R

loop_
_atom_site_aniso_label
_atom_site_aniso_U_11
_atom_site_aniso_U_22
_atom_site_aniso_U_33
_atom_site_aniso_U_23
_atom_site_aniso_U_13
_atom_site_aniso_U_12
Ir1 0.01019(3) 0.01038(3) 0.01035(3) -0.00062(4) -0.00023(4) -0.00017(2)
Cl1 0.0176(3) 0.0162(2) 0.0185(3) 0.0005(2) -0.0061(2) -0.0002(2)
P1 0.0115(2) 0.0101(2) 0.0079(3) -0.00071(18) 0.00007(18) -0.00077(17)
P2 0.0116(2) 0.0102(2) 0.0110(3) -0.00196(16) 0.00148(17) -0.00093(19)
F1 0.0409(11) 0.0301(8) 0.0170(10) -0.0002(9) -0.0082(10) 0.0027(8)
F2 0.0144(9) 0.0592(18) 0.0517(16) -0.0061(14) -0.0069(10) 0.0097(10)
N1 0.0154(9) 0.0112(8) 0.0138(8) -0.0010(6) 0.0010(7) 0.0007(6)
C1 0.0157(9) 0.0105(8) 0.0184(10) -0.0004(8) 0.0008(8) 0.0007(7)
C2 0.0190(11) 0.0145(10) 0.0270(13) -0.0060(9) -0.0001(10) -0.0008(9)
C3 0.0260(14) 0.0198(12) 0.0362(17) -0.0134(12) -0.0019(13) 0.0050(11)
C4 0.0224(13) 0.0232(13) 0.0324(16) -0.0092(12) 0.0013(12) 0.0070(10)
C5 0.0168(11) 0.0210(12) 0.0321(15) -0.0043(11) 0.0025(11) 0.0044(9)
C6 0.0156(10) 0.0145(9) 0.0214(12) -0.0021(9) -0.0006(9) 0.0024(8)
C7 0.0154(10) 0.0131(9) 0.0128(9) 0.0023(7) -0.0023(8) -0.0031(8)
C8 0.0278(15) 0.0204(12) 0.0241(13) 0.0070(11) 0.0050(11) 0.0060(11)
C9 0.0305(16) 0.0288(16) 0.0310(16) 0.0180(14) 0.0027(14) 0.0060(13)
C10 0.0298(15) 0.0284(14) 0.0192(10) 0.0097(11) -0.0063(11) -0.0111(12)
C11 0.068(3) 0.0242(15) 0.0133(12) 0.0018(10) 0.0049(15) -0.0124(16)
C12 0.056(2) 0.0171(12) 0.0140(11) -0.0003(9) 0.0047(13) -0.0031(13)
C13 0.0153(10) 0.0131(9) 0.0125(10) 0.0005(7) -0.0017(8) -0.0035(7)
C14 0.0182(11) 0.0172(10) 0.0144(10) 0.0008(8) -0.0004(9) -0.0026(8)
C15 0.0218(13) 0.0269(13) 0.0172(11) -0.0005(10) -0.0053(10) -0.0055(11)
C16 0.0178(12) 0.0356(17) 0.0248(13) 0.0021(13) -0.0064(11) -0.0070(12)
C17 0.0168(11) 0.0347(15) 0.0256(16) 0.0035(11) -0.0001(9) -0.0066(10)
C18 0.0143(11) 0.0221(11) 0.0145(10) 0.0009(7) 0.0000(7) -0.0030(9)
C19 0.0144(10) 0.0123(8) 0.0157(10) -0.0007(7) -0.0002(8) 0.0007(7)
C20 0.0176(11) 0.0116(9) 0.0147(10) -0.0006(7) -0.0024(8) 0.0011(7)
C21 0.0261(13) 0.0164(10) 0.0182(11) 0.0011(9) -0.0077(10) 0.0011(10)
C22 0.0227(13) 0.0247(14) 0.0301(15) -0.0015(12) -0.0141(12) 0.0036(11)
C23 0.0148(11) 0.0288(14) 0.0354(16) -0.0018(13) -0.0075(11) 0.0041(10)
C24 0.0131(10) 0.0209(11) 0.0245(12) -0.0006(10) -0.0037(9) 0.0032(8)
C25 0.0200(11) 0.0143(10) 0.0125(9) -0.0005(7) 0.0013(9) 0.0005(8)
C26 0.0131(10) 0.0158(10) 0.0220(12) 0.0013(9) 0.0050(9) 0.0029(8)
C27 0.0221(13) 0.0198(11) 0.0268(14) 0.0004(11) 0.0112(11) 0.0034(10)
C28 0.0299(16) 0.0210(12) 0.0211(13) -0.0010(10) 0.0105(12) 0.0019(11)
C29 0.0302(15) 0.0174(11) 0.0136(11) -0.0005(8) 0.0037(10) 0.0000(10)
C30 0.0148(10) 0.0164(10) 0.0153(9) -0.0062(8) -0.0008(8) 0.0009(8)
C31 0.0350(16) 0.0170(11) 0.0134(10) -0.0013(9) 0.0036(10) -0.0001(10)
C32 0.069(3) 0.0199(14) 0.0138(12) -0.0018(10) 0.0039(13) 0.0022(15)
C33 0.053(2) 0.0238(13) 0.0198(12) -0.0093(10) -0.0121(13) 0.0115(14)
C34 0.0222(14) 0.0393(19) 0.041(2) -0.0271(17) -0.0050(14) 0.0001(13)
C35 0.0205(13) 0.0347(17) 0.0341(17) -0.0212(15) 0.0050(12) -0.0103(12)
C36 0.0176(10) 0.0094(8) 0.0160(9) 0.0008(7) 0.0013(8) 0.0002(7)
C37 0.0285(15) 0.0150(10) 0.0196(12) -0.0017(9) -0.0027(11) 0.0014(9)
C38 0.0347(17) 0.0185(11) 0.0246(13) 0.0015(10) -0.0081(12) 0.0021(11)
C39 0.0275(15) 0.0189(12) 0.0310(15) 0.0054(11) -0.0021(12) 0.0055(10)
C40 0.0281(13) 0.0221(11) 0.0258(18) 0.0013(11) 0.0054(12) 0.0084(10)
C41 0.0209(12) 0.0153(10) 0.0175(9) -0.0008(8) 0.0051(8) 0.0040(9)
C42 0.0145(9) 0.0114(8) 0.0210(11) -0.0028(8) 0.0052(8) -0.0027(7)
C43 0.0151(9) 0.0249(11) 0.0251(15) -0.0031(12) 0.0030(11) -0.0023(8)
C44 0.0169(12) 0.0274(14) 0.0378(16) -0.0033(13) 0.0060(12) -0.0034(10)
C45 0.0220(14) 0.0238(13) 0.045(2) 0.0052(14) 0.0150(14) -0.0006(11)
C46 0.0299(17) 0.0286(16) 0.0370(19) 0.0122(14) 0.0178(15) 0.0038(12)
C47 0.0219(13) 0.0199(11) 0.0285(14) 0.0071(11) 0.0089(12) 0.0031(10)

loop_
_atom_type_symbol
_atom_type_description
_atom_type_scat_dispersion_real
_atom_type_scat_dispersion_imag
_atom_type_scat_source
C C 0.0033 0.0016 'International Tables Vol C Tables 4.2.6.8 and 6.1.1.4'
H H 0 0 'International Tables Vol C Tables 4.2.6.8 and 6.1.1.4'
N N 0.0061 0.0033 'International Tables Vol C Tables 4.2.6.8 and 6.1.1.4'
O O 0.0106 0.006 'International Tables Vol C Tables 4.2.6.8 and 6.1.1.4'
F F 0.0171 0.0103 'International Tables Vol C Tables 4.2.6.8 and 6.1.1.4'
P P 0.1023 0.0942 'International Tables Vol C Tables 4.2.6.8 and 6.1.1.4'
Cl Cl 0.1484 0.1585 'International Tables Vol C Tables 4.2.6.8 and 6.1.1.4'
Ir Ir -1.4442 7.9887 'International Tables Vol C Tables 4.2.6.8 and 6.1.1.4'

loop_
_geom_angle_atom_site_label_1
_geom_angle_atom_site_label_2
_geom_angle_atom_site_label_3
_geom_angle
C19 Ir1 N1 78.99(10)
C19 Ir1 P1 91.25(8)
N1 Ir1 P1 95.37(6)
C19 Ir1 P2 95.38(8)
N1 Ir1 P2 91.68(6)
P1 Ir1 P2 171.13(2)
C19 Ir1 Cl1 176.97(8)
N1 Ir1 Cl1 98.14(7)
P1 Ir1 Cl1 88.04(2)
P2 Ir1 Cl1 85.63(2)
C7 P1 C13 102.60(12)
C7 P1 C1 101.90(13)
C13 P1 C1 103.32(12)
C7 P1 Ir1 116.19(9)
C13 P1 Ir1 113.35(8)
C1 P1 Ir1 117.50(9)
C30 P2 C42 102.55(13)
C30 P2 C36 101.28(13)
C42 P2 C36 105.44(13)
C30 P2 Ir1 116.19(10)
C42 P2 Ir1 110.59(8)
C36 P2 Ir1 118.99(9)
C26 N1 C25 119.3(3)
C26 N1 Ir1 125.6(2)
C25 N1 Ir1 114.96(19)
C6 C1 C2 118.9(3)
C6 C1 P1 118.3(2)
C2 C1 P1 122.6(2)
C3 C2 C1 120.3(3)
C3 C2 H2 119.9
C1 C2 H2 119.9
C4 C3 C2 120.4(3)
C4 C3 H3 119.8
C2 C3 H3 119.8
C3 C4 C5 119.2(3)
C3 C4 H4 120.4
C5 C4 H4 120.4
C4 C5 C6 120.7(3)
C4 C5 H5 119.7
C6 C5 H5 119.7
C5 C6 C1 120.4(3)
C5 C6 H6 119.8
C1 C6 H6 119.8
C12 C7 C8 118.7(3)
C12 C7 P1 120.5(2)
C8 C7 P1 120.8(2)
C9 C8 C7 120.5(3)
C9 C8 H8 119.8
C7 C8 H8 119.8
C10 C9 C8 120.6(3)
C10 C9 H9 119.7
C8 C9 H9 119.7
C9 C10 C11 119.3(3)
C9 C10 H10 120.4
C11 C10 H10 120.4
C12 C11 C10 120.2(4)
C12 C11 H11 119.9
C10 C11 H11 119.9
C11 C12 C7 120.8(3)
C11 C12 H12 119.6
C7 C12 H12 119.6
C18 C13 C14 118.9(3)
C18 C13 P1 121.9(2)
C14 C13 P1 119.0(2)
C15 C14 C13 120.8(3)
C15 C14 H14 119.6
C13 C14 H14 119.6
C16 C15 C14 119.8(3)
C16 C15 H15 120.1
C14 C15 H15 120.1
C15 C16 C17 119.8(3)
C15 C16 H16 120.1
C17 C16 H16 120.1
C18 C17 C16 120.1(3)
C18 C17 H17 119.9
C16 C17 H17 119.9
C17 C18 C13 120.4(3)
C17 C18 H18 119.8
C13 C18 H18 119.8
C24 C19 C20 117.9(3)
C24 C19 Ir1 125.7(2)
C20 C19 Ir1 116.38(19)
C21 C20 C19 118.2(3)
C21 C20 C25 125.7(3)
C19 C20 C25 116.1(2)
F1 C21 C22 115.5(3)
F1 C21 C20 120.5(3)
C22 C21 C20 123.9(3)
C21 C22 C23 116.2(3)
C21 C22 H22 121.9
C23 C22 H22 121.9
F2 C23 C24 118.9(4)
F2 C23 C22 117.6(3)
C24 C23 C22 123.5(3)
C23 C24 C19 120.2(3)
C23 C24 H24 119.9
C19 C24 H24 119.9
N1 C25 C29 120.1(3)
N1 C25 C20 113.5(2)
C29 C25 C20 126.4(3)
N1 C26 C27 123.0(3)
N1 C26 H26 118.5
C27 C26 H26 118.5
C28 C27 C26 118.3(3)
C28 C27 H27 120.9
C26 C27 H27 120.9
C27 C28 C29 119.5(3)
C27 C28 H28 120.3
C29 C28 H28 120.3
C28 C29 C25 119.7(3)
C28 C29 H29 120.1
C25 C29 H29 120.1
C31 C30 C35 118.8(3)
C31 C30 P2 120.0(2)
C35 C30 P2 120.9(2)
C30 C31 C32 120.0(3)
C30 C31 H31 120
C32 C31 H31 120
C33 C32 C31 120.8(4)
C33 C32 H32 119.6
C31 C32 H32 119.6
C32 C33 C34 119.6(3)
C32 C33 H33 120.2
C34 C33 H33 120.2
C35 C34 C33 120.2(3)
C35 C34 H34 119.9
C33 C34 H34 119.9
C34 C35 C30 120.6(4)
C34 C35 H35 119.7
C30 C35 H35 119.7
C41 C36 C37 118.3(3)
C41 C36 P2 122.1(2)
C37 C36 P2 119.6(2)
C38 C37 C36 120.6(3)
C38 C37 H37 119.7
C36 C37 H37 119.7
C39 C38 C37 119.9(3)
C39 C38 H38 120.1
C37 C38 H38 120.1
C40 C39 C38 119.8(3)
C40 C39 H39 120.1
C38 C39 H39 120.1
C39 C40 C41 120.0(3)
C39 C40 H40 120
C41 C40 H40 120
C36 C41 C40 121.4(3)
C36 C41 H41 119.3
C40 C41 H41 119.3
C43 C42 C47 118.9(3)
C43 C42 P2 118.8(2)
C47 C42 P2 122.0(2)
C42 C43 C44 120.5(4)
C42 C43 H43 119.7
C44 C43 H43 119.7
C45 C44 C43 120.4(4)
C45 C44 H44 119.8
C43 C44 H44 119.8
C44 C45 C46 119.5(3)
C44 C45 H45 120.3
C46 C45 H45 120.3
C47 C46 C45 120.6(4)
C47 C46 H46 119.7
C45 C46 H46 119.7
C46 C47 C42 120.1(3)
C46 C47 H47 120
C42 C47 H47 120

loop_
_geom_bond_atom_site_label_1
_geom_bond_atom_site_label_2
_geom_bond_distance
Ir1 C19 1.998(3)
Ir1 N1 2.160(2)
Ir1 P1 2.3199(6)
Ir1 P2 2.3278(6)
Ir1 Cl1 2.4641(7)
P1 C7 1.822(3)
P1 C13 1.824(3)
P1 C1 1.836(3)
P2 C30 1.822(3)
P2 C42 1.832(3)
P2 C36 1.839(3)
F1 C21 1.362(4)
F2 C23 1.350(4)
N1 C26 1.339(4)
N1 C25 1.365(4)
C1 C6 1.394(4)
C1 C2 1.399(4)
C2 C3 1.399(4)
C2 H2 0.95
C3 C4 1.396(5)
C3 H3 0.95
C4 C5 1.385(5)
C4 H4 0.95
C5 C6 1.398(4)
C5 H5 0.95
C6 H6 0.95
C7 C12 1.393(4)
C7 C8 1.394(4)
C8 C9 1.395(5)
C8 H8 0.95
C9 C10 1.380(6)
C9 H9 0.95
C10 C11 1.396(5)
C10 H10 0.95
C11 C12 1.390(5)
C11 H11 0.95
C12 H12 0.95
C13 C18 1.390(4)
C13 C14 1.400(4)
C14 C15 1.390(4)
C14 H14 0.95
C15 C16 1.388(5)
C15 H15 0.95
C16 C17 1.395(5)
C16 H16 0.95
C17 C18 1.393(4)
C17 H17 0.95
C18 H18 0.95
C19 C24 1.404(4)
C19 C20 1.431(4)
C20 C21 1.400(4)
C20 C25 1.473(4)
C21 C22 1.377(5)
C22 C23 1.382(6)
C22 H22 0.95
C23 C24 1.379(5)
C24 H24 0.95
C25 C29 1.400(4)
C26 C27 1.388(5)
C26 H26 0.95
C27 C28 1.382(6)
C27 H27 0.95
C28 C29 1.390(5)
C28 H28 0.95
C29 H29 0.95
C30 C31 1.392(4)
C30 C35 1.403(4)
C31 C32 1.396(5)
C31 H31 0.95
C32 C33 1.381(6)
C32 H32 0.95
C33 C34 1.386(7)
C33 H33 0.95
C34 C35 1.386(5)
C34 H34 0.95
C35 H35 0.95
C36 C41 1.389(4)
C36 C37 1.407(4)
C37 C38 1.395(5)
C37 H37 0.95
C38 C39 1.398(5)
C38 H38 0.95
C39 C40 1.384(5)
C39 H39 0.95
C40 C41 1.393(4)
C40 H40 0.95
C41 H41 0.95
C42 C43 1.390(4)
C42 C47 1.406(5)
C43 C44 1.393(4)
C43 H43 0.95
C44 C45 1.386(6)
C44 H44 0.95
C45 C46 1.389(7)
C45 H45 0.95
C46 C47 1.389(5)
C46 H46 0.95
C47 H47 0.95

loop_
_geom_torsion_atom_site_label_1
_geom_torsion_atom_site_label_2
_geom_torsion_atom_site_label_3
_geom_torsion_atom_site_label_4
_geom_torsion
C19 Ir1 P1 C7 134.00(13)
N1 Ir1 P1 C7 -146.94(12)
P2 Ir1 P1 C7 -4.5(2)
Cl1 Ir1 P1 C7 -48.95(11)
C19 Ir1 P1 C13 15.51(13)
N1 Ir1 P1 C13 94.57(12)
P2 Ir1 P1 C13 -122.95(17)
Cl1 Ir1 P1 C13 -167.44(10)
C19 Ir1 P1 C1 -104.99(13)
N1 Ir1 P1 C1 -25.93(12)
P2 Ir1 P1 C1 116.55(17)
Cl1 Ir1 P1 C1 72.06(10)
C19 Ir1 P2 C30 -134.52(13)
N1 Ir1 P2 C30 146.38(12)
P1 Ir1 P2 C30 3.7(2)
Cl1 Ir1 P2 C30 48.35(10)
C19 Ir1 P2 C42 109.15(13)
N1 Ir1 P2 C42 30.05(12)
P1 Ir1 P2 C42 -112.60(17)
Cl1 Ir1 P2 C42 -67.98(11)
C19 Ir1 P2 C36 -13.07(13)
N1 Ir1 P2 C36 -92.17(12)
P1 Ir1 P2 C36 125.17(17)
Cl1 Ir1 P2 C36 169.80(11)
C19 Ir1 N1 C26 -174.7(2)
P1 Ir1 N1 C26 95.1(2)
P2 Ir1 N1 C26 -79.6(2)
Cl1 Ir1 N1 C26 6.3(2)
C19 Ir1 N1 C25 1.92(18)
P1 Ir1 N1 C25 -88.32(18)
P2 Ir1 N1 C25 97.08(18)
Cl1 Ir1 N1 C25 -177.10(17)
C7 P1 C1 C6 86.5(2)
C13 P1 C1 C6 -167.3(2)
Ir1 P1 C1 C6 -41.7(3)
C7 P1 C1 C2 -89.5(3)
C13 P1 C1 C2 16.7(3)
Ir1 P1 C1 C2 142.3(2)
C6 C1 C2 C3 -1.0(5)
P1 C1 C2 C3 175.0(3)
C1 C2 C3 C4 1.3(6)
C2 C3 C4 C5 -0.6(6)
C3 C4 C5 C6 -0.4(6)
C4 C5 C6 C1 0.7(5)
C2 C1 C6 C5 0.0(5)
P1 C1 C6 C5 -176.1(2)
C13 P1 C7 C12 94.8(3)
C1 P1 C7 C12 -158.4(3)
Ir1 P1 C7 C12 -29.4(3)
C13 P1 C7 C8 -82.7(3)
C1 P1 C7 C8 24.0(3)
Ir1 P1 C7 C8 153.0(2)
C12 C7 C8 C9 0.7(5)
P1 C7 C8 C9 178.3(3)
C7 C8 C9 C10 -0.4(6)
C8 C9 C10 C11 -0.4(6)
C9 C10 C11 C12 1.0(7)
C10 C11 C12 C7 -0.7(7)
C8 C7 C12 C11 -0.2(6)
P1 C7 C12 C11 -177.8(4)
C7 P1 C13 C18 -27.0(3)
C1 P1 C13 C18 -132.7(2)
Ir1 P1 C13 C18 99.1(2)
C7 P1 C13 C14 158.0(2)
C1 P1 C13 C14 52.3(2)
Ir1 P1 C13 C14 -75.9(2)
C18 C13 C14 C15 -0.5(4)
P1 C13 C14 C15 174.6(2)
C13 C14 C15 C16 0.1(5)
C14 C15 C16 C17 0.2(6)
C15 C16 C17 C18 0.1(6)
C16 C17 C18 C13 -0.6(6)
C14 C13 C18 C17 0.8(5)
P1 C13 C18 C17 -174.2(3)
N1 Ir1 C19 C24 179.1(3)
P1 Ir1 C19 C24 -85.7(2)
P2 Ir1 C19 C24 88.4(2)
Cl1 Ir1 C19 C24 -162.2(13)
N1 Ir1 C19 C20 -2.20(19)
P1 Ir1 C19 C20 93.0(2)
P2 Ir1 C19 C20 -92.9(2)
Cl1 Ir1 C19 C20 16.5(16)
C24 C19 C20 C21 -0.7(4)
Ir1 C19 C20 C21 -179.5(2)
C24 C19 C20 C25 -178.9(2)
Ir1 C19 C20 C25 2.3(3)
C19 C20 C21 F1 -179.5(3)
C25 C20 C21 F1 -1.5(4)
C19 C20 C21 C22 1.3(5)
C25 C20 C21 C22 179.3(3)
F1 C21 C22 C23 179.9(3)
C20 C21 C22 C23 -0.8(5)
C21 C22 C23 F2 179.8(3)
C21 C22 C23 C24 -0.3(6)
F2 C23 C24 C19 -179.3(3)
C22 C23 C24 C19 0.8(5)
C20 C19 C24 C23 -0.2(4)
Ir1 C19 C24 C23 178.5(2)
C26 N1 C25 C29 -2.9(4)
Ir1 N1 C25 C29 -179.7(2)
C26 N1 C25 C20 175.6(2)
Ir1 N1 C25 C20 -1.2(3)
C21 C20 C25 N1 -178.6(3)
C19 C20 C25 N1 -0.6(3)
C21 C20 C25 C29 -0.2(5)
C19 C20 C25 C29 177.8(3)
C25 N1 C26 C27 1.1(4)
Ir1 N1 C26 C27 177.6(2)
N1 C26 C27 C28 1.5(5)
C26 C27 C28 C29 -2.2(5)
C27 C28 C29 C25 0.5(5)
N1 C25 C29 C28 2.0(4)
C20 C25 C29 C28 -176.2(3)
C42 P2 C30 C31 159.5(2)
C36 P2 C30 C31 -91.7(3)
Ir1 P2 C30 C31 38.8(3)
C42 P2 C30 C35 -26.6(3)
C36 P2 C30 C35 82.2(3)
Ir1 P2 C30 C35 -147.4(3)
C35 C30 C31 C32 -0.8(5)
P2 C30 C31 C32 173.2(3)
C30 C31 C32 C33 1.5(6)
C31 C32 C33 C34 -0.2(6)
C32 C33 C34 C35 -1.8(6)
C33 C34 C35 C30 2.5(7)
C31 C30 C35 C34 -1.2(6)
P2 C30 C35 C34 -175.2(3)
C30 P2 C36 C41 3.0(3)
C42 P2 C36 C41 109.6(2)
Ir1 P2 C36 C41 -125.7(2)
C30 P2 C36 C37 -179.3(2)
C42 P2 C36 C37 -72.8(3)
Ir1 P2 C36 C37 52.0(3)
C41 C36 C37 C38 -1.3(5)
P2 C36 C37 C38 -179.1(3)
C36 C37 C38 C39 0.7(5)
C37 C38 C39 C40 0.1(6)
C38 C39 C40 C41 -0.4(5)
C37 C36 C41 C40 1.1(4)
P2 C36 C41 C40 178.8(2)
C39 C40 C41 C36 -0.2(5)
C30 P2 C42 C43 -47.9(3)
C36 P2 C42 C43 -153.5(2)
Ir1 P2 C42 C43 76.6(2)
C30 P2 C42 C47 139.0(2)
C36 P2 C42 C47 33.4(3)
Ir1 P2 C42 C47 -96.4(2)
C47 C42 C43 C44 -1.0(4)
P2 C42 C43 C44 -174.3(3)
C42 C43 C44 C45 0.1(5)
C43 C44 C45 C46 0.8(6)
C44 C45 C46 C47 -0.7(6)
C45 C46 C47 C42 -0.3(6)
C43 C42 C47 C46 1.1(5)
P2 C42 C47 C46 174.2(3)
